data_1552273
loop_
_publ_author_name
'Limberti, Simone'
'Emmett, Liam'
'Trandafir, Anamaria'
'Kociok-K\"ohn, Gabriele'
'Pantos&#x0326;, G. Dan'

_publ_section_title
;
 Borazatruxenes
;
_journal_name_full 'Chemical Science'
_journal_paper_doi 10.1039/C9SC02489A
_journal_year 2019
_chemical_formula_moiety 'C7 H10 B N'
_chemical_formula_sum 'C7 H10 B N'
_chemical_formula_weight 118.97
_space_group_crystal_system monoclinic
_space_group_IT_number 14
_space_group_name_Hall '-P 2yn'
_space_group_name_H-M_alt 'P 1 21/n 1'
_symmetry_space_group_name_Hall '-P 2yn'
_symmetry_space_group_name_H-M 'P 1 21/n 1'
_atom_sites_solution_hydrogens mixed
_audit_creation_method SHELXL-2014/7
_audit_update_record
;
2019-02-14 deposited with the CCDC.    2019-08-28 downloaded from the CCDC.
;
_cell_angle_alpha 90
_cell_angle_beta 99.032(4)
_cell_angle_gamma 90
_cell_formula_units_Z 4
_cell_length_a 6.4509(3)
_cell_length_b 10.8604(5)
_cell_length_c 9.7158(5)
_cell_measurement_reflns_used 2590
_cell_measurement_temperature 150(2)
_cell_measurement_theta_max 29.1440
_cell_measurement_theta_min 3.9820
_cell_volume 672.24(6)
_computing_cell_refinement 'CrysAlisPro 1.171.38.41 (Rigaku OD, 2015)'
_computing_data_collection 'CrysAlisPro 1.171.38.41 (Rigaku OD, 2015)'
_computing_data_reduction 'CrysAlisPro 1.171.38.41 (Rigaku OD, 2015)'
_computing_molecular_graphics 'ORTEP3 for Windows - Farrugia, L. J. J. Appl. Crystallogr. 1997, 30, 565'
_computing_publication_material
;
 'WinGX publication routines, Farrugia, 
 L. J., J. Appl. Crystallogr., 1999, 32, 837-838
;
_computing_structure_refinement
;
 SHELXL-2014/8 (Sheldrick, 2014)
 Sheldrick GM (2008) Acta Crystallogr A64:112--122 and 
 C. B. H\"ubschle, G. M. Sheldrick and B. Dittrich
 ShelXle: a Qt graphical user interface for SHELXL
 J. Appl. Cryst., 44, (2011) 1281-1284.
;
_computing_structure_solution
; 
 SHELXT 
G.M.Sheldrick,Acta Crystallogr.,Sect. A: Found.Crystallogr., 2008, 64,112-122.
;
_diffrn_ambient_environment N~2~
_diffrn_ambient_temperature 149.99(11)
_diffrn_detector 'CCD plate'
_diffrn_detector_area_resol_mean 8.0734
_diffrn_detector_type EosS2
_diffrn_measured_fraction_theta_full 0.999
_diffrn_measured_fraction_theta_max 0.888
_diffrn_measurement_device 'four-circle diffractometer'
_diffrn_measurement_device_type 'New Xcalibur, EosS2'
_diffrn_measurement_method '\w scans'
_diffrn_radiation_monochromator graphite
_diffrn_radiation_probe x-ray
_diffrn_radiation_type 'Mo K\a'
_diffrn_radiation_wavelength 0.71073
_diffrn_reflns_av_R_equivalents 0.0219
_diffrn_reflns_av_unetI/netI 0.0289
_diffrn_reflns_Laue_measured_fraction_full 0.999
_diffrn_reflns_Laue_measured_fraction_max 0.888
_diffrn_reflns_limit_h_max 8
_diffrn_reflns_limit_h_min -8
_diffrn_reflns_limit_k_max 15
_diffrn_reflns_limit_k_min -14
_diffrn_reflns_limit_l_max 13
_diffrn_reflns_limit_l_min -12
_diffrn_reflns_number 6000
_diffrn_reflns_point_group_measured_fraction_full 0.999
_diffrn_reflns_point_group_measured_fraction_max 0.888
_diffrn_reflns_theta_full 25.242
_diffrn_reflns_theta_max 30.215
_diffrn_reflns_theta_min 3.550
_diffrn_source 'fine-focus sealed X-ray tube'
_diffrn_source_type 'Enhance (Mo) X-ray Source'
_exptl_absorpt_coefficient_mu 0.067
_exptl_absorpt_correction_T_max 1.00000
_exptl_absorpt_correction_T_min 0.93214
_exptl_absorpt_correction_type multi-scan
_exptl_absorpt_process_details
;
CrysAlisPro 1.171.38.43 (Rigaku Oxford Diffraction, 2015)
Empirical absorption correction using spherical harmonics,
 implemented in SCALE3 ABSPACK scaling algorithm.
;
_exptl_crystal_colour colourless
_exptl_crystal_density_diffrn 1.175
_exptl_crystal_description block
_exptl_crystal_F_000 256
_exptl_crystal_size_max 0.600
_exptl_crystal_size_mid 0.400
_exptl_crystal_size_min 0.250
_refine_diff_density_max 0.339
_refine_diff_density_min -0.197
_refine_diff_density_rms 0.044
_refine_ls_extinction_method none
_refine_ls_goodness_of_fit_ref 1.048
_refine_ls_hydrogen_treatment mixed
_refine_ls_matrix_type full
_refine_ls_number_parameters 98
_refine_ls_number_reflns 1776
_refine_ls_number_restraints 0
_refine_ls_restrained_S_all 1.048
_refine_ls_R_factor_all 0.0572
_refine_ls_R_factor_gt 0.0455
_refine_ls_shift/su_max 0.000
_refine_ls_shift/su_mean 0.000
_refine_ls_structure_factor_coef Fsqd
_refine_ls_weighting_details 'w=1/[\s^2^(Fo^2^)+(0.0571P)^2^+0.1804P] where P=(Fo^2^+2Fc^2^)/3'
_refine_ls_weighting_scheme calc
_refine_ls_wR_factor_gt 0.1116
_refine_ls_wR_factor_ref 0.1192
_reflns_Friedel_coverage 0.000
_reflns_number_gt 1488
_reflns_number_total 1776
_reflns_threshold_expression 'I > 2\s(I)'
_cod_data_source_file c9sc02489a2.cif
_cod_data_source_block e16gdp3
_cod_database_code 1552273
_shelx_shelxl_version_number 2014/7
_shelx_space_group_comment
;
The symmetry employed for this shelxl refinement is uniquely defined
by the following loop, which should always be used as a source of
symmetry information in preference to the above space-group names.
They are only intended as comments.
;
_shelx_estimated_absorpt_t_min 0.961
_shelx_estimated_absorpt_t_max 0.983
_oxdiff_exptl_absorpt_empirical_full_min 0.906
_oxdiff_exptl_absorpt_empirical_full_max 1.070
_oxdiff_exptl_absorpt_empirical_details
;
Empirical correction (ABSPACK) includes:
- Absorption correction using spherical harmonics
- Frame scaling
;

loop_
_space_group_symop_operation_xyz
'x, y, z'
'-x+1/2, y+1/2, -z+1/2'
'-x, -y, -z'
'x-1/2, -y-1/2, z-1/2'

loop_
_atom_site_label
_atom_site_type_symbol
_atom_site_fract_x
_atom_site_fract_y
_atom_site_fract_z
_atom_site_U_iso_or_equiv
_atom_site_adp_type
_atom_site_occupancy
_atom_site_site_symmetry_order
_atom_site_calc_flag
_atom_site_refinement_flags_posn
_atom_site_refinement_flags_adp
B B 0.4751(2) 0.48191(13) 0.75286(14) 0.0230(3) Uani 1 1 d . .
H1C H 0.319(2) 0.5290(14) 0.7337(15) 0.033(4) Uiso 1 1 d . .
H1D H 0.527(2) 0.4646(13) 0.8668(15) 0.030(4) Uiso 1 1 d . .
N N 0.65037(15) 0.57247(9) 0.70095(11) 0.0225(2) Uani 1 1 d . .
H2A H 0.587(2) 0.6230(15) 0.6308(17) 0.038(4) Uiso 1 1 d . .
H2B H 0.715(3) 0.6255(16) 0.7693(18) 0.044(5) Uiso 1 1 d . .
C1 C 0.80958(17) 0.49394(11) 0.64616(13) 0.0242(3) Uani 1 1 d . .
H1A H 0.9315 0.4780 0.7195 0.029 Uiso 1 1 calc R U
H1B H 0.8595 0.5341 0.5659 0.029 Uiso 1 1 calc R U
C2 C 0.69458(16) 0.37611(10) 0.60197(11) 0.0190(2) Uani 1 1 d . .
C3 C 0.76008(18) 0.28638(11) 0.51613(12) 0.0230(3) Uani 1 1 d . .
H3 H 0.8892 0.2951 0.4817 0.028 Uiso 1 1 calc R U
C4 C 0.63367(19) 0.18362(11) 0.48142(13) 0.0265(3) Uani 1 1 d . .
H4 H 0.6751 0.1222 0.4217 0.032 Uiso 1 1 calc R U
C5 C 0.4464(2) 0.17111(11) 0.53446(13) 0.0279(3) Uani 1 1 d . .
H5 H 0.3599 0.1012 0.5103 0.033 Uiso 1 1 calc R U
C6 C 0.38506(17) 0.26037(11) 0.62258(13) 0.0243(3) Uani 1 1 d . .
H6 H 0.2583 0.2498 0.6595 0.029 Uiso 1 1 calc R U
C7 C 0.50733(16) 0.36539(10) 0.65762(11) 0.0193(3) Uani 1 1 d . .

loop_
_atom_site_aniso_label
_atom_site_aniso_U_11
_atom_site_aniso_U_22
_atom_site_aniso_U_33
_atom_site_aniso_U_23
_atom_site_aniso_U_13
_atom_site_aniso_U_12
B 0.0224(6) 0.0258(7) 0.0214(6) -0.0001(5) 0.0050(5) 0.0000(5)
N 0.0245(5) 0.0204(5) 0.0214(5) -0.0018(4) -0.0004(4) -0.0011(4)
C1 0.0190(5) 0.0235(6) 0.0300(6) -0.0019(5) 0.0037(4) -0.0027(4)
C2 0.0181(5) 0.0191(5) 0.0192(5) 0.0026(4) 0.0009(4) -0.0004(4)
C3 0.0221(5) 0.0241(6) 0.0230(5) 0.0028(5) 0.0046(4) 0.0034(4)
C4 0.0346(6) 0.0196(6) 0.0244(6) -0.0005(5) 0.0015(5) 0.0037(5)
C5 0.0315(6) 0.0185(6) 0.0312(6) 0.0026(5) -0.0029(5) -0.0052(4)
C6 0.0201(5) 0.0247(6) 0.0278(6) 0.0059(5) 0.0029(4) -0.0040(4)
C7 0.0187(5) 0.0212(5) 0.0174(5) 0.0038(4) 0.0010(4) 0.0003(4)

loop_
_atom_type_symbol
_atom_type_description
_atom_type_scat_dispersion_real
_atom_type_scat_dispersion_imag
_atom_type_scat_source
C C 0.0033 0.0016 'International Tables Vol C Tables 4.2.6.8 and 6.1.1.4'
H H 0.0000 0.0000 'International Tables Vol C Tables 4.2.6.8 and 6.1.1.4'
B B 0.0013 0.0007 'International Tables Vol C Tables 4.2.6.8 and 6.1.1.4'
N N 0.0061 0.0033 'International Tables Vol C Tables 4.2.6.8 and 6.1.1.4'

loop_
_geom_angle_atom_site_label_1
_geom_angle_atom_site_label_2
_geom_angle_atom_site_label_3
_geom_angle
C7 B N 97.94(9)
C7 B H1C 117.4(8)
N B H1C 108.8(8)
C7 B H1D 113.1(7)
N B H1D 106.9(7)
H1C B H1D 111.3(10)
C1 N B 108.25(9)
C1 N H2A 109.1(10)
B N H2A 109.7(10)
C1 N H2B 110.8(10)
B N H2B 114.0(10)
H2A N H2B 104.9(14)
N C1 C2 104.52(9)
N C1 H1A 110.8
C2 C1 H1A 110.8
N C1 H1B 110.8
C2 C1 H1B 110.8
H1A C1 H1B 108.9
C3 C2 C7 122.26(10)
C3 C2 C1 125.68(10)
C7 C2 C1 112.06(10)
C2 C3 C4 119.04(11)
C2 C3 H3 120.5
C4 C3 H3 120.5
C3 C4 C5 119.86(11)
C3 C4 H4 120.1
C5 C4 H4 120.1
C6 C5 C4 120.45(11)
C6 C5 H5 119.8
C4 C5 H5 119.8
C5 C6 C7 120.95(11)
C5 C6 H6 119.5
C7 C6 H6 119.5
C6 C7 C2 117.42(10)
C6 C7 B 131.78(10)
C2 C7 B 110.79(10)

loop_
_geom_bond_atom_site_label_1
_geom_bond_atom_site_label_2
_geom_bond_distance
B C7 1.6004(17)
B N 1.6368(16)
B H1C 1.119(14)
B H1D 1.122(14)
N C1 1.4957(15)
N H2A 0.920(17)
N H2B 0.927(18)
C1 C2 1.5075(15)
C1 H1A 0.9900
C1 H1B 0.9900
C2 C3 1.3908(16)
C2 C7 1.4036(15)
C3 C4 1.3921(17)
C3 H3 0.9500
C4 C5 1.3925(18)
C4 H4 0.9500
C5 C6 1.3912(18)
C5 H5 0.9500
C6 C7 1.3981(15)
C6 H6 0.9500

loop_
_geom_torsion_atom_site_label_1
_geom_torsion_atom_site_label_2
_geom_torsion_atom_site_label_3
_geom_torsion_atom_site_label_4
_geom_torsion
C7 B N C1 -24.08(11)
B N C1 C2 24.92(11)
N C1 C2 C3 164.29(11)
N C1 C2 C7 -15.52(12)
C7 C2 C3 C4 1.49(17)
C1 C2 C3 C4 -178.30(11)
C2 C3 C4 C5 -1.02(17)
C3 C4 C5 C6 -0.33(18)
C4 C5 C6 C7 1.26(18)
C5 C6 C7 C2 -0.80(16)
C5 C6 C7 B 179.02(11)
C3 C2 C7 C6 -0.58(16)
C1 C2 C7 C6 179.23(10)
C3 C2 C7 B 179.56(10)
C1 C2 C7 B -0.63(13)
N B C7 C6 -165.10(11)
N B C7 C2 14.73(11)
